data_1526390
loop_
_publ_author_name
'Huang, F.Q.'
'Ibers, J.A.'

_publ_section_title
;
 Gd3 Cu2 Te7 and U2 Cu0.78 Te6: two examples of linear Te chains
;
_journal_name_full 'Journal of Solid State Chemistry'
_journal_page_first 186
_journal_page_last 190
_journal_volume 159
_journal_year 2001
_chemical_formula_sum 'Cu2 Gd3 Te7'
_chemical_name_systematic 'Gd3 Cu2 Te7'
_space_group_IT_number 63
_symmetry_space_group_name_Hall '-C 2c 2'
_symmetry_space_group_name_H-M 'C m c m'
_cell_angle_alpha 90
_cell_angle_beta 90
_cell_angle_gamma 90
_cell_formula_units_Z 4
_cell_length_a 11.4994
_cell_length_b 19.17
_cell_length_c 6.1251
_cell_volume 1350.238
_citation_journal_id_ASTM JSSCBI
_cod_data_source_file Huang_JSSCBI_2001_1591.cif
_cod_data_source_block Cu2Gd3Te7
_cod_original_cell_volume 1350.239
_cod_database_code 1526390

loop_
_symmetry_equiv_pos_as_xyz
x,y,z
-x,-y,z+1/2
x,-y,-z
-x,y,-z+1/2
-x,-y,-z
x,y,-z-1/2
-x,y,z
x,-y,z-1/2
x+1/2,y+1/2,z
-x+1/2,-y+1/2,z+1/2
x+1/2,-y+1/2,-z
-x+1/2,y+1/2,-z+1/2
-x+1/2,-y+1/2,-z
x+1/2,y+1/2,-z-1/2
-x+1/2,y+1/2,z
x+1/2,-y+1/2,z-1/2

loop_
_atom_site_label
_atom_site_type_symbol
_atom_site_fract_x
_atom_site_fract_y
_atom_site_fract_z
_atom_site_occupancy
_atom_site_U_iso_or_equiv
Te1 Te-2 0.29924 0.19559 0.25 1 0.0
Te3 Te-1 0 0.11672 0.0001 1 0.0
Gd2 Gd+3 0 0.58831 0.25 1 0.0
Cu2 Cu+1 0.0696 0.2227 0.25 0.5 0.0
Gd1 Gd+3 0.26466 0.35657 0.25 1 0.0
Cu1 Cu+1 0 0.7629 0.25 1 0.0
Te4 Te-1 0.30566 0 0 1 0.0
Te2 Te-2 0 0.34793 0.25 1 0.0
